data_7706170
loop_
_publ_author_name
'Gupta, Vijay'
'Laha, Biswajit'
'Khullar, Sadhika'
'Mandal, Sanjay K.'

_publ_section_title
;
 Deciphering supramolecular isomerization in coordination polymers:
 connected molecular squares <i>vs.</i> fused hexagons.
;
_journal_issue 6
_journal_name_full 'Dalton transactions (Cambridge, England : 2003)'
_journal_page_first 2221
_journal_page_last 2232
_journal_paper_doi 10.1039/d0dt04196c
_journal_volume 50
_journal_year 2021
_chemical_formula_moiety 'C28 H24 Mn N3 O5'
_chemical_formula_sum 'C28 H24 Mn N3 O5'
_chemical_formula_weight 537.44
_space_group_crystal_system monoclinic
_space_group_IT_number 14
_space_group_name_Hall '-P 2ybc'
_space_group_name_H-M_alt 'P 1 21/c 1'
_atom_sites_solution_hydrogens geom
_atom_sites_solution_primary dual
_audit_creation_date 2020-07-14
_audit_creation_method
;
Olex2 1.2
(compiled 2018.05.29 svn.r3508 for OlexSys, GUI svn.r5506)
;
_audit_update_record
;
2020-10-26 deposited with the CCDC.	2020-12-22 downloaded from the CCDC.
;
_cell_angle_alpha 90
_cell_angle_beta 98.587(2)
_cell_angle_gamma 90
_cell_formula_units_Z 4
_cell_length_a 13.7464(17)
_cell_length_b 11.1242(14)
_cell_length_c 15.5064(19)
_cell_measurement_reflns_used 9903
_cell_measurement_temperature 100(2)
_cell_measurement_theta_max 25.22
_cell_measurement_theta_min 2.26
_cell_volume 2344.6(5)
_computing_cell_refinement 'SAINT v8.34A (Bruker, 2013)'
_computing_data_collection 'APEX2 2013.4_1 (Bruker AXS Inc., 2013)'
_computing_data_reduction 'SAINT v8.34A (Bruker, 2013)'
_computing_molecular_graphics 'Olex2 (Dolomanov et al., 2009)'
_computing_publication_material 'Olex2 (Dolomanov et al., 2009)'
_computing_structure_refinement 'ShelXL (Sheldrick, 2015)'
_computing_structure_solution 'ShelXT (Sheldrick, 2015)'
_diffrn_ambient_temperature 100.15
_diffrn_detector 'Bruker APEX2 area detector'
_diffrn_detector_area_resol_mean 7.9
_diffrn_detector_type 'CCD area detector'
_diffrn_measured_fraction_theta_full 0.997
_diffrn_measured_fraction_theta_max 0.993
_diffrn_measurement_device 'three-circle diffractometer'
_diffrn_measurement_device_type 'Bruker SMART APEX2 area detector'
_diffrn_measurement_method '\w and \f scans'
_diffrn_radiation_monochromator 'mirror optics'
_diffrn_radiation_probe x-ray
_diffrn_radiation_type MoK\a
_diffrn_radiation_wavelength 0.71073
_diffrn_reflns_av_R_equivalents 0.0287
_diffrn_reflns_av_unetI/netI 0.0176
_diffrn_reflns_Laue_measured_fraction_full 0.997
_diffrn_reflns_Laue_measured_fraction_max 0.993
_diffrn_reflns_limit_h_max 16
_diffrn_reflns_limit_h_min -16
_diffrn_reflns_limit_k_max 13
_diffrn_reflns_limit_k_min -13
_diffrn_reflns_limit_l_max 18
_diffrn_reflns_limit_l_min -18
_diffrn_reflns_number 31311
_diffrn_reflns_point_group_measured_fraction_full 0.997
_diffrn_reflns_point_group_measured_fraction_max 0.993
_diffrn_reflns_theta_full 25.242
_diffrn_reflns_theta_max 25.286
_diffrn_reflns_theta_min 1.498
_diffrn_source 'microfocus sealed X-ray tube'
_diffrn_source_type 'Incoatec I\ms'
_exptl_absorpt_coefficient_mu 0.610
_exptl_absorpt_correction_T_max 0.7452
_exptl_absorpt_correction_T_min 0.6995
_exptl_absorpt_correction_type multi-scan
_exptl_absorpt_process_details
'SADABS-2014/4 (Bruker,2014/4) was used for absorption correction. wR2(int) was 0.0505 before and 0.0431 after correction. The Ratio of minimum to maximum transmission is 0.9387. The \l/2 correction factor is 0.00150.'
_exptl_crystal_colour 'clear colourless'
_exptl_crystal_colour_lustre clear
_exptl_crystal_colour_primary colourless
_exptl_crystal_density_diffrn 1.523
_exptl_crystal_description block
_exptl_crystal_F_000 1112
_exptl_crystal_size_max 0.2
_exptl_crystal_size_mid 0.2
_exptl_crystal_size_min 0.2
_refine_diff_density_max 0.963
_refine_diff_density_min -0.909
_refine_diff_density_rms 0.060
_refine_ls_extinction_method none
_refine_ls_goodness_of_fit_ref 1.050
_refine_ls_hydrogen_treatment constr
_refine_ls_matrix_type full
_refine_ls_number_parameters 322
_refine_ls_number_reflns 4237
_refine_ls_number_restraints 0
_refine_ls_restrained_S_all 1.050
_refine_ls_R_factor_all 0.0394
_refine_ls_R_factor_gt 0.0335
_refine_ls_shift/su_max 0.001
_refine_ls_shift/su_mean 0.000
_refine_ls_structure_factor_coef Fsqd
_refine_ls_weighting_details 'w=1/[\s^2^(Fo^2^)+(0.0327P)^2^+3.2377P] where P=(Fo^2^+2Fc^2^)/3'
_refine_ls_weighting_scheme calc
_refine_ls_wR_factor_gt 0.0804
_refine_ls_wR_factor_ref 0.0854
_reflns_Friedel_coverage 0.000
_reflns_number_gt 3730
_reflns_number_total 4237
_reflns_threshold_expression 'I > 2\s(I)'
_cod_data_source_file d0dt04196c2.cif
_cod_data_source_block 4
_cod_depositor_comments 'Adding full bibliography for 7706167--7706173.cif.'
_cod_database_code 7706170
_shelx_shelxl_version_number 2014/7
_shelx_space_group_comment
;
The symmetry employed for this shelxl refinement is uniquely defined
by the following loop, which should always be used as a source of
symmetry information in preference to the above space-group names.
They are only intended as comments.
;
_shelx_estimated_absorpt_t_max 0.888
_shelx_estimated_absorpt_t_min 0.888
_olex2_refinement_description
;
1. Fixed Uiso
 At 1.2 times of:
  All C(H) groups, All C(H,H) groups
2.a Secondary CH2 refined with riding coordinates:
 C20(H20A,H20B), C21(H21A,H21B), C27(H27A,H27B), C28(H28A,H28B)
2.b Aromatic/amide H refined with riding coordinates:
 C3(H3), C4(H4), C6(H6), C7(H7), C9(H9), C10(H10), C12(H12), C13(H13),
 C18(H18), C17(H17), C16(H16), C15(H15), C23(H23), C24(H24), C25(H25), C26(H26)
2.c Fitted hexagon refined as free rotating group:
 C19(C18,C17,C16,C15,N1)
;
_olex2_submission_special_instructions 'No special instructions were received'

loop_
_space_group_symop_operation_xyz
'x, y, z'
'-x, y+1/2, -z+1/2'
'-x, -y, -z'
'x, -y-1/2, z-1/2'

loop_
_atom_site_label
_atom_site_type_symbol
_atom_site_fract_x
_atom_site_fract_y
_atom_site_fract_z
_atom_site_U_iso_or_equiv
_atom_site_adp_type
_atom_site_occupancy
_atom_site_site_symmetry_order
_atom_site_calc_flag
_atom_site_refinement_flags_posn
_atom_site_refinement_flags_adp
_atom_site_refinement_flags_occupancy
_atom_site_disorder_assembly
_atom_site_disorder_group
Mn1 Mn 0.28698(2) 0.74566(3) 0.58531(2) 0.01207(10) Uani 1 1 d . . . . .
O1 O 0.15370(11) 0.68597(15) 0.63113(10) 0.0268(4) Uani 1 1 d . . . . .
O2 O 0.20038(11) 0.85430(15) 0.70040(10) 0.0271(4) Uani 1 1 d . . . . .
O3 O -0.16597(10) 0.71278(14) 0.88814(9) 0.0165(3) Uani 1 1 d . . . . .
O4 O 0.40375(10) 0.64155(13) 0.67399(10) 0.0208(3) Uani 1 1 d . . . . .
O5 O 0.41551(10) 0.83867(13) 0.66766(9) 0.0165(3) Uani 1 1 d . . . . .
N2 N 0.38688(12) 0.75275(15) 0.46826(11) 0.0149(4) Uani 1 1 d . . . . .
N3 N 0.26248(12) 0.57261(16) 0.50232(11) 0.0155(4) Uani 1 1 d . . . . .
C1 C 0.14435(15) 0.7660(2) 0.68809(14) 0.0183(5) Uani 1 1 d . . . . .
C2 C 0.06288(14) 0.75070(18) 0.74152(13) 0.0141(4) Uani 1 1 d . . . . .
C3 C -0.00721(15) 0.66094(19) 0.72138(13) 0.0170(4) Uani 1 1 d . . . . .
H3 H -0.0022 0.6079 0.6742 0.020 Uiso 1 1 calc R . . . .
C4 C -0.08441(15) 0.64742(19) 0.76901(14) 0.0169(4) Uani 1 1 d . . . . .
H4 H -0.1322 0.5861 0.7545 0.020 Uiso 1 1 calc R . . . .
C5 C -0.09056(14) 0.72466(18) 0.83784(13) 0.0136(4) Uani 1 1 d . . . . .
C6 C -0.01974(15) 0.81231(19) 0.86111(13) 0.0166(4) Uani 1 1 d . . . . .
H6 H -0.0234 0.8630 0.9099 0.020 Uiso 1 1 calc R . . . .
C7 C 0.05662(14) 0.82525(19) 0.81232(13) 0.0163(4) Uani 1 1 d . . . . .
H7 H 0.1050 0.8857 0.8275 0.020 Uiso 1 1 calc R . . . .
C8 C 0.73846(14) 0.71872(19) 0.84153(12) 0.0145(4) Uani 1 1 d . . . . .
C9 C 0.70021(15) 0.82973(19) 0.81404(13) 0.0162(4) Uani 1 1 d . . . . .
H9 H 0.7383 0.9005 0.8266 0.019 Uiso 1 1 calc R . . . .
C10 C 0.60559(15) 0.83677(19) 0.76800(13) 0.0160(4) Uani 1 1 d . . . . .
H10 H 0.5790 0.9126 0.7487 0.019 Uiso 1 1 calc R . . . .
C11 C 0.54940(14) 0.73263(18) 0.75008(12) 0.0130(4) Uani 1 1 d . . . . .
C12 C 0.58840(14) 0.62253(19) 0.78102(13) 0.0144(4) Uani 1 1 d . . . . .
H12 H 0.5497 0.5518 0.7709 0.017 Uiso 1 1 calc R . . . .
C13 C 0.68351(14) 0.61487(19) 0.82662(13) 0.0152(4) Uani 1 1 d . . . . .
H13 H 0.7101 0.5395 0.8471 0.018 Uiso 1 1 calc R . . . .
C14 C 0.44969(14) 0.73833(18) 0.69482(12) 0.0134(4) Uani 1 1 d . . . . .
C19 C 0.24815(8) 0.88060(10) 0.40455(7) 0.0168(4) Uani 1 1 d . . . . .
C18 C 0.20846(10) 0.96242(12) 0.34116(6) 0.0208(5) Uani 1 1 d G . . . .
H18 H 0.2296 0.9623 0.2856 0.025 Uiso 1 1 calc R . . . .
C17 C 0.13782(10) 1.04437(11) 0.35912(8) 0.0246(5) Uani 1 1 d G . . . .
H17 H 0.1107 1.1003 0.3158 0.029 Uiso 1 1 calc R . . . .
C16 C 0.10688(9) 1.04449(11) 0.44046(9) 0.0224(5) Uani 1 1 d G . . . .
H16 H 0.0586 1.1005 0.4527 0.027 Uiso 1 1 calc R . . . .
C15 C 0.14657(9) 0.96267(12) 0.50385(6) 0.0188(5) Uani 1 1 d G . . . .
H15 H 0.1254 0.9628 0.5594 0.023 Uiso 1 1 calc R . . . .
N1 N 0.21721(8) 0.88073(10) 0.48589(7) 0.0144(4) Uani 1 1 d G . . . .
C20 C 0.32024(15) 0.78888(19) 0.38839(13) 0.0172(4) Uani 1 1 d . . . . .
H20A H 0.3602 0.8205 0.3453 0.021 Uiso 1 1 calc R . . . .
H20B H 0.2847 0.7170 0.3626 0.021 Uiso 1 1 calc R . . . .
C21 C 0.41905(15) 0.6279(2) 0.45964(15) 0.0198(5) Uani 1 1 d . . . . .
H21A H 0.4707 0.6081 0.5092 0.024 Uiso 1 1 calc R . . . .
H21B H 0.4480 0.6196 0.4052 0.024 Uiso 1 1 calc R . . . .
C22 C 0.33524(15) 0.54076(19) 0.45797(13) 0.0172(4) Uani 1 1 d . . . . .
C23 C 0.33474(17) 0.4323(2) 0.41372(14) 0.0234(5) Uani 1 1 d . . . . .
H23 H 0.3872 0.4121 0.3829 0.028 Uiso 1 1 calc R . . . .
C24 C 0.25687(19) 0.3540(2) 0.41515(15) 0.0278(5) Uani 1 1 d . . . . .
H24 H 0.2553 0.2789 0.3858 0.033 Uiso 1 1 calc R . . . .
C25 C 0.18143(18) 0.3868(2) 0.45987(14) 0.0255(5) Uani 1 1 d . . . . .
H25 H 0.1268 0.3350 0.4614 0.031 Uiso 1 1 calc R . . . .
C26 C 0.18672(16) 0.4958(2) 0.50230(13) 0.0196(5) Uani 1 1 d . . . . .
H26 H 0.1346 0.5179 0.5330 0.024 Uiso 1 1 calc R . . . .
C27 C 0.47547(15) 0.8309(2) 0.48260(14) 0.0179(4) Uani 1 1 d . . . . .
H27A H 0.5142 0.8176 0.4345 0.021 Uiso 1 1 calc R . . . .
H27B H 0.5169 0.8064 0.5376 0.021 Uiso 1 1 calc R . . . .
C28 C 0.45267(15) 0.96426(19) 0.48751(14) 0.0181(5) Uani 1 1 d . . . . .
H28A H 0.4084 0.9778 0.5314 0.022 Uiso 1 1 calc R . . . .
H28B H 0.4186 0.9922 0.4303 0.022 Uiso 1 1 calc R . . . .

loop_
_atom_site_aniso_label
_atom_site_aniso_U_11
_atom_site_aniso_U_22
_atom_site_aniso_U_33
_atom_site_aniso_U_23
_atom_site_aniso_U_13
_atom_site_aniso_U_12
Mn1 0.01134(16) 0.01253(17) 0.01238(16) -0.00006(12) 0.00187(11) -0.00064(12)
O1 0.0243(8) 0.0327(10) 0.0267(9) -0.0017(8) 0.0150(7) 0.0004(7)
O2 0.0197(8) 0.0346(10) 0.0281(9) 0.0056(7) 0.0070(7) -0.0086(7)
O3 0.0097(7) 0.0277(8) 0.0125(7) 0.0032(6) 0.0026(5) 0.0003(6)
O4 0.0183(7) 0.0173(8) 0.0246(8) 0.0008(6) -0.0044(6) -0.0030(6)
O5 0.0149(7) 0.0157(8) 0.0184(7) 0.0007(6) 0.0008(6) 0.0019(6)
N2 0.0145(8) 0.0150(9) 0.0156(9) 0.0002(7) 0.0031(7) -0.0038(7)
N3 0.0177(9) 0.0154(9) 0.0136(8) 0.0008(7) 0.0031(7) -0.0024(7)
C1 0.0127(10) 0.0245(12) 0.0171(10) 0.0082(9) 0.0008(8) 0.0046(9)
C2 0.0116(9) 0.0153(10) 0.0153(10) 0.0055(8) 0.0012(8) 0.0030(8)
C3 0.0164(10) 0.0178(11) 0.0173(10) -0.0034(8) 0.0040(8) 0.0027(8)
C4 0.0133(10) 0.0158(11) 0.0217(11) -0.0001(9) 0.0025(8) -0.0015(8)
C5 0.0097(9) 0.0175(11) 0.0135(9) 0.0052(8) 0.0014(7) 0.0038(8)
C6 0.0169(10) 0.0182(11) 0.0146(10) -0.0023(8) 0.0020(8) 0.0011(8)
C7 0.0130(10) 0.0165(11) 0.0189(10) 0.0014(8) 0.0008(8) 0.0002(8)
C8 0.0110(9) 0.0234(11) 0.0097(9) 0.0008(8) 0.0040(7) 0.0011(8)
C9 0.0157(10) 0.0151(11) 0.0177(10) 0.0008(8) 0.0020(8) -0.0029(8)
C10 0.0181(10) 0.0135(10) 0.0164(10) 0.0019(8) 0.0023(8) 0.0011(8)
C11 0.0120(9) 0.0171(11) 0.0110(9) -0.0004(8) 0.0054(7) 0.0018(8)
C12 0.0146(10) 0.0147(10) 0.0147(10) -0.0008(8) 0.0045(8) -0.0010(8)
C13 0.0155(10) 0.0154(11) 0.0156(10) 0.0030(8) 0.0049(8) 0.0038(8)
C14 0.0139(10) 0.0167(11) 0.0107(9) -0.0010(8) 0.0054(8) 0.0002(8)
C19 0.0171(10) 0.0161(11) 0.0161(10) -0.0001(8) -0.0014(8) -0.0088(8)
C18 0.0238(11) 0.0200(12) 0.0169(11) 0.0022(9) -0.0027(8) -0.0089(9)
C17 0.0264(12) 0.0182(12) 0.0250(12) 0.0051(9) -0.0098(9) -0.0046(9)
C16 0.0173(11) 0.0180(11) 0.0295(12) 0.0007(9) -0.0045(9) -0.0007(9)
C15 0.0146(10) 0.0179(11) 0.0228(11) -0.0001(9) -0.0007(8) -0.0022(8)
N1 0.0139(8) 0.0144(9) 0.0147(8) 0.0002(7) 0.0017(6) -0.0025(7)
C20 0.0201(10) 0.0195(11) 0.0121(10) 0.0002(8) 0.0032(8) -0.0065(9)
C21 0.0190(11) 0.0202(11) 0.0219(11) -0.0028(9) 0.0084(9) 0.0023(9)
C22 0.0207(10) 0.0170(11) 0.0138(10) 0.0005(8) 0.0014(8) 0.0003(9)
C23 0.0314(12) 0.0208(12) 0.0178(11) -0.0032(9) 0.0033(9) 0.0031(10)
C24 0.0457(15) 0.0160(12) 0.0197(12) -0.0054(9) -0.0018(10) -0.0040(11)
C25 0.0363(13) 0.0217(12) 0.0165(11) 0.0021(9) -0.0021(9) -0.0128(10)
C26 0.0240(11) 0.0206(11) 0.0137(10) 0.0030(9) 0.0011(8) -0.0062(9)
C27 0.0147(10) 0.0217(11) 0.0178(10) -0.0003(9) 0.0044(8) -0.0046(9)
C28 0.0161(10) 0.0197(11) 0.0185(11) 0.0016(9) 0.0030(8) -0.0054(9)

loop_
_atom_type_symbol
_atom_type_description
_atom_type_scat_dispersion_real
_atom_type_scat_dispersion_imag
_atom_type_scat_source
C C 0.0033 0.0016 'International Tables Vol C Tables 4.2.6.8 and 6.1.1.4'
H H 0.0000 0.0000 'International Tables Vol C Tables 4.2.6.8 and 6.1.1.4'
Mn Mn 0.3368 0.7283 'International Tables Vol C Tables 4.2.6.8 and 6.1.1.4'
N N 0.0061 0.0033 'International Tables Vol C Tables 4.2.6.8 and 6.1.1.4'
O O 0.0106 0.0060 'International Tables Vol C Tables 4.2.6.8 and 6.1.1.4'

loop_
_geom_angle_atom_site_label_1
_geom_angle_atom_site_label_2
_geom_angle_atom_site_label_3
_geom_angle
_geom_angle_site_symmetry_1
_geom_angle_site_symmetry_3
_geom_angle_publ_flag
O1 Mn1 O4 101.61(6) . . ?
O1 Mn1 O5 125.51(6) . . ?
O1 Mn1 N2 148.56(6) . . ?
O1 Mn1 N3 82.37(6) . . ?
O1 Mn1 N1 97.69(5) . . ?
O4 Mn1 N2 92.39(6) . . ?
O4 Mn1 N3 86.76(6) . . ?
O5 Mn1 O4 58.05(5) . . ?
O5 Mn1 N2 85.77(5) . . ?
O5 Mn1 N3 136.83(6) . . ?
N3 Mn1 N2 70.35(6) . . ?
N1 Mn1 O4 160.38(5) . . ?
N1 Mn1 O5 107.22(5) . . ?
N1 Mn1 N2 72.50(5) . . ?
N1 Mn1 N3 99.33(5) . . ?
C1 O1 Mn1 101.02(13) . . ?
C5 O3 C8 115.14(14) . 1_455 ?
C14 O4 Mn1 90.07(12) . . ?
C14 O5 Mn1 90.25(12) . . ?
C20 N2 Mn1 106.54(12) . . ?
C20 N2 C27 110.92(16) . . ?
C21 N2 Mn1 104.35(12) . . ?
C21 N2 C20 109.70(16) . . ?
C21 N2 C27 108.38(16) . . ?
C27 N2 Mn1 116.64(12) . . ?
C22 N3 Mn1 116.54(13) . . ?
C22 N3 C26 117.87(19) . . ?
C26 N3 Mn1 125.21(14) . . ?
O1 C1 C2 117.72(19) . . ?
O2 C1 O1 122.2(2) . . ?
O2 C1 C2 120.0(2) . . ?
C3 C2 C1 120.47(19) . . ?
C7 C2 C1 120.59(19) . . ?
C7 C2 C3 118.94(19) . . ?
C2 C3 H3 119.4 . . ?
C4 C3 C2 121.15(19) . . ?
C4 C3 H3 119.4 . . ?
C3 C4 H4 120.6 . . ?
C5 C4 C3 118.88(19) . . ?
C5 C4 H4 120.6 . . ?
C4 C5 O3 120.63(18) . . ?
C4 C5 C6 121.08(18) . . ?
C6 C5 O3 118.23(18) . . ?
C5 C6 H6 120.4 . . ?
C5 C6 C7 119.28(19) . . ?
C7 C6 H6 120.4 . . ?
C2 C7 C6 120.62(19) . . ?
C2 C7 H7 119.7 . . ?
C6 C7 H7 119.7 . . ?
C9 C8 O3 118.95(18) . 1_655 ?
C13 C8 O3 119.58(18) . 1_655 ?
C13 C8 C9 121.44(18) . . ?
C8 C9 H9 120.3 . . ?
C8 C9 C10 119.47(19) . . ?
C10 C9 H9 120.3 . . ?
C9 C10 H10 119.9 . . ?
C9 C10 C11 120.18(19) . . ?
C11 C10 H10 119.9 . . ?
C10 C11 C14 120.50(18) . . ?
C12 C11 C10 119.18(18) . . ?
C12 C11 C14 120.26(18) . . ?
C11 C12 H12 119.6 . . ?
C13 C12 C11 120.82(19) . . ?
C13 C12 H12 119.6 . . ?
C8 C13 C12 118.84(19) . . ?
C8 C13 H13 120.6 . . ?
C12 C13 H13 120.6 . . ?
O4 C14 C11 119.12(18) . . ?
O5 C14 O4 121.46(18) . . ?
O5 C14 C11 119.37(18) . . ?
C18 C19 N1 120.0 . . ?
C18 C19 C20 122.52(11) . . ?
N1 C19 C20 117.44(11) . . ?
C19 C18 H18 120.0 . . ?
C17 C18 C19 120.0 . . ?
C17 C18 H18 120.0 . . ?
C18 C17 H17 120.0 . . ?
C18 C17 C16 120.0 . . ?
C16 C17 H17 120.0 . . ?
C17 C16 H16 120.0 . . ?
C17 C16 C15 120.0 . . ?
C15 C16 H16 120.0 . . ?
C16 C15 H15 120.0 . . ?
N1 C15 C16 120.0 . . ?
N1 C15 H15 120.0 . . ?
C19 N1 Mn1 117.51(6) . . ?
C15 N1 Mn1 122.49(6) . . ?
C15 N1 C19 120.0 . . ?
N2 C20 H20A 108.9 . . ?
N2 C20 H20B 108.9 . . ?
C19 C20 N2 113.22(16) . . ?
C19 C20 H20A 108.9 . . ?
C19 C20 H20B 108.9 . . ?
H20A C20 H20B 107.7 . . ?
N2 C21 H21A 109.3 . . ?
N2 C21 H21B 109.3 . . ?
N2 C21 C22 111.76(17) . . ?
H21A C21 H21B 107.9 . . ?
C22 C21 H21A 109.3 . . ?
C22 C21 H21B 109.3 . . ?
N3 C22 C21 116.65(18) . . ?
N3 C22 C23 122.2(2) . . ?
C23 C22 C21 121.10(19) . . ?
C22 C23 H23 120.4 . . ?
C24 C23 C22 119.1(2) . . ?
C24 C23 H23 120.4 . . ?
C23 C24 H24 120.5 . . ?
C25 C24 C23 118.9(2) . . ?
C25 C24 H24 120.5 . . ?
C24 C25 H25 120.6 . . ?
C26 C25 C24 118.9(2) . . ?
C26 C25 H25 120.6 . . ?
N3 C26 C25 123.0(2) . . ?
N3 C26 H26 118.5 . . ?
C25 C26 H26 118.5 . . ?
N2 C27 H27A 108.7 . . ?
N2 C27 H27B 108.7 . . ?
N2 C27 C28 114.07(17) . . ?
H27A C27 H27B 107.6 . . ?
C28 C27 H27A 108.7 . . ?
C28 C27 H27B 108.7 . . ?
C27 C28 C28 110.3(2) . 3_676 ?
C27 C28 H28A 109.6 . . ?
C27 C28 H28B 109.6 . . ?
C28 C28 H28A 109.6 3_676 . ?
C28 C28 H28B 109.6 3_676 . ?
H28A C28 H28B 108.1 . . ?

loop_
_geom_bond_atom_site_label_1
_geom_bond_atom_site_label_2
_geom_bond_distance
_geom_bond_site_symmetry_2
_geom_bond_publ_flag
Mn1 O1 2.1659(16) . ?
Mn1 O4 2.2693(15) . ?
Mn1 O5 2.2692(14) . ?
Mn1 N2 2.4352(17) . ?
Mn1 N3 2.3121(18) . ?
Mn1 N1 2.2611 . ?
O1 C1 1.274(3) . ?
O2 C1 1.245(3) . ?
O3 C5 1.393(2) . ?
O3 C8 1.403(2) 1_455 ?
O4 C14 1.265(3) . ?
O5 C14 1.259(2) . ?
N2 C20 1.482(3) . ?
N2 C21 1.470(3) . ?
N2 C27 1.485(3) . ?
N3 C22 1.343(3) . ?
N3 C26 1.347(3) . ?
C1 C2 1.499(3) . ?
C2 C3 1.390(3) . ?
C2 C7 1.389(3) . ?
C3 H3 0.9500 . ?
C3 C4 1.389(3) . ?
C4 H4 0.9500 . ?
C4 C5 1.383(3) . ?
C5 C6 1.387(3) . ?
C6 H6 0.9500 . ?
C6 C7 1.390(3) . ?
C7 H7 0.9500 . ?
C8 O3 1.403(2) 1_655 ?
C8 C9 1.384(3) . ?
C8 C13 1.381(3) . ?
C9 H9 0.9500 . ?
C9 C10 1.389(3) . ?
C10 H10 0.9500 . ?
C10 C11 1.397(3) . ?
C11 C12 1.393(3) . ?
C11 C14 1.505(3) . ?
C12 H12 0.9500 . ?
C12 C13 1.393(3) . ?
C13 H13 0.9500 . ?
C19 C18 1.3900 . ?
C19 N1 1.3900 . ?
C19 C20 1.470(2) . ?
C18 H18 0.9500 . ?
C18 C17 1.3900 . ?
C17 H17 0.9500 . ?
C17 C16 1.3900 . ?
C16 H16 0.9500 . ?
C16 C15 1.3900 . ?
C15 H15 0.9500 . ?
C15 N1 1.3900 . ?
C20 H20A 0.9900 . ?
C20 H20B 0.9900 . ?
C21 H21A 0.9900 . ?
C21 H21B 0.9900 . ?
C21 C22 1.503(3) . ?
C22 C23 1.387(3) . ?
C23 H23 0.9500 . ?
C23 C24 1.383(3) . ?
C24 H24 0.9500 . ?
C24 C25 1.380(4) . ?
C25 H25 0.9500 . ?
C25 C26 1.376(3) . ?
C26 H26 0.9500 . ?
C27 H27A 0.9900 . ?
C27 H27B 0.9900 . ?
C27 C28 1.521(3) . ?
C28 C28 1.525(4) 3_676 ?
C28 H28A 0.9900 . ?
C28 H28B 0.9900 . ?

loop_
_geom_torsion_atom_site_label_1
_geom_torsion_atom_site_label_2
_geom_torsion_atom_site_label_3
_geom_torsion_atom_site_label_4
_geom_torsion
_geom_torsion_site_symmetry_1
_geom_torsion_site_symmetry_2
_geom_torsion_site_symmetry_3
_geom_torsion_site_symmetry_4
_geom_torsion_publ_flag
Mn1 O1 C1 O2 4.7(2) . . . . ?
Mn1 O1 C1 C2 -175.01(14) . . . . ?
Mn1 O4 C14 O5 4.16(19) . . . . ?
Mn1 O4 C14 C11 -173.13(15) . . . . ?
Mn1 O5 C14 O4 -4.16(19) . . . . ?
Mn1 O5 C14 C11 173.13(15) . . . . ?
Mn1 N2 C20 C19 38.82(18) . . . . ?
Mn1 N2 C21 C22 46.78(19) . . . . ?
Mn1 N2 C27 C28 -66.0(2) . . . . ?
Mn1 N3 C22 C21 -6.4(2) . . . . ?
Mn1 N3 C22 C23 172.63(16) . . . . ?
Mn1 N3 C26 C25 -171.96(16) . . . . ?
O1 C1 C2 C3 -8.2(3) . . . . ?
O1 C1 C2 C7 171.29(19) . . . . ?
O2 C1 C2 C3 172.13(19) . . . . ?
O2 C1 C2 C7 -8.4(3) . . . . ?
O3 C5 C6 C7 179.51(17) . . . . ?
O3 C8 C9 C10 -179.87(17) 1_655 . . . ?
O3 C8 C13 C12 179.35(17) 1_655 . . . ?
N2 C21 C22 N3 -29.9(3) . . . . ?
N2 C21 C22 C23 151.05(19) . . . . ?
N2 C27 C28 C28 173.6(2) . . . 3_676 ?
N3 C22 C23 C24 0.0(3) . . . . ?
C1 C2 C3 C4 -178.50(19) . . . . ?
C1 C2 C7 C6 179.03(18) . . . . ?
C2 C3 C4 C5 -0.4(3) . . . . ?
C3 C2 C7 C6 -1.5(3) . . . . ?
C3 C4 C5 O3 -178.93(18) . . . . ?
C3 C4 C5 C6 -1.8(3) . . . . ?
C4 C5 C6 C7 2.3(3) . . . . ?
C5 C6 C7 C2 -0.6(3) . . . . ?
C7 C2 C3 C4 2.0(3) . . . . ?
C8 O3 C5 C4 -57.0(2) 1_455 . . . ?
C8 O3 C5 C6 125.8(2) 1_455 . . . ?
C8 C9 C10 C11 0.4(3) . . . . ?
C9 C8 C13 C12 1.6(3) . . . . ?
C9 C10 C11 C12 1.8(3) . . . . ?
C9 C10 C11 C14 -175.63(18) . . . . ?
C10 C11 C12 C13 -2.3(3) . . . . ?
C10 C11 C14 O4 174.53(18) . . . . ?
C10 C11 C14 O5 -2.8(3) . . . . ?
C11 C12 C13 C8 0.6(3) . . . . ?
C12 C11 C14 O4 -2.9(3) . . . . ?
C12 C11 C14 O5 179.79(18) . . . . ?
C13 C8 C9 C10 -2.1(3) . . . . ?
C14 C11 C12 C13 175.12(18) . . . . ?
C19 C18 C17 C16 0.0 . . . . ?
C18 C19 N1 Mn1 -179.40(8) . . . . ?
C18 C19 N1 C15 0.0 . . . . ?
C18 C19 C20 N2 152.14(12) . . . . ?
C18 C17 C16 C15 0.0 . . . . ?
C17 C16 C15 N1 0.0 . . . . ?
C16 C15 N1 Mn1 179.37(9) . . . . ?
C16 C15 N1 C19 0.0 . . . . ?
N1 C19 C18 C17 0.0 . . . . ?
N1 C19 C20 N2 -30.2(2) . . . . ?
C20 N2 C21 C22 -67.0(2) . . . . ?
C20 N2 C27 C28 56.2(2) . . . . ?
C20 C19 C18 C17 177.63(15) . . . . ?
C20 C19 N1 Mn1 2.85(13) . . . . ?
C20 C19 N1 C15 -177.75(14) . . . . ?
C21 N2 C20 C19 151.22(16) . . . . ?
C21 N2 C27 C28 176.67(17) . . . . ?
C21 C22 C23 C24 178.9(2) . . . . ?
C22 N3 C26 C25 0.7(3) . . . . ?
C22 C23 C24 C25 0.7(3) . . . . ?
C23 C24 C25 C26 -0.6(3) . . . . ?
C24 C25 C26 N3 0.0(3) . . . . ?
C26 N3 C22 C21 -179.63(18) . . . . ?
C26 N3 C22 C23 -0.6(3) . . . . ?
C27 N2 C20 C19 -89.08(19) . . . . ?
C27 N2 C21 C22 171.72(17) . . . . ?
